data_7233409
loop_
_publ_author_name
'Tcho\'n, Daniel'
'Trzybi\'nski, Damian'
'Wrona-Piotrowicz, Anna'
'Makal, Anna'

_publ_section_title
;
 Polymorphism and resulting luminescence properties of 1-acetylpyrene
;
_journal_issue 38
_journal_name_full CrystEngComm
_journal_page_first 5845
_journal_paper_doi 10.1039/C9CE01203F
_journal_volume 21
_journal_year 2019
_chemical_formula_moiety 'C18 H12 O'
_chemical_formula_sum 'C18 H12 O'
_chemical_formula_weight 244.28
_space_group_crystal_system monoclinic
_space_group_IT_number 14
_space_group_name_Hall '-P 2ybc'
_space_group_name_H-M_alt 'P 1 21/c 1'
_symmetry_space_group_name_Hall '-P 2ybc'
_symmetry_space_group_name_H-M 'P 1 21/c 1'
_atom_sites_solution_hydrogens geom
_atom_sites_solution_primary direct
_audit_creation_date 2019-05-03
_audit_creation_method
;
Olex2 1.2
(compiled May 29 2018 13:30:08 for OlexSys, GUI svn.r5506)
;
_audit_update_record
;
2019-05-23 deposited with the CCDC.    2019-08-20 downloaded from the CCDC.
;
_cell_angle_alpha 90
_cell_angle_beta 104.218(6)
_cell_angle_gamma 90
_cell_formula_units_Z 4
_cell_length_a 10.4667(6)
_cell_length_b 11.5284(4)
_cell_length_c 10.3816(5)
_cell_measurement_reflns_used 1999
_cell_measurement_temperature 100.00(10)
_cell_measurement_theta_max 69.1930
_cell_measurement_theta_min 4.3590
_cell_volume 1214.32(11)
_computing_cell_refinement 'CrysAlisPro 1.171.39.43d (Rigaku OD, 2018)'
_computing_data_collection 'CrysAlisPro 1.171.39.43d (Rigaku OD, 2018)'
_computing_data_reduction 'CrysAlisPro 1.171.39.43d (Rigaku OD, 2018)'
_computing_molecular_graphics 'Olex2 (Dolomanov et al., 2009)'
_computing_publication_material 'Olex2 (Dolomanov et al., 2009)'
_computing_structure_refinement 'ShelXL (Sheldrick, 2015)'
_computing_structure_solution 'ShelXS (Sheldrick, 2008)'
_diffrn_ambient_environment N~2~
_diffrn_ambient_temperature 100.00(10)
_diffrn_detector 'CCD plate'
_diffrn_detector_area_resol_mean 10.4391
_diffrn_detector_type Atlas
_diffrn_measured_fraction_theta_full 0.982
_diffrn_measured_fraction_theta_max 0.951
_diffrn_measurement_details
'List of Runs (angles in degrees, time in seconds): # Type Start End Width t~exp~ \w \q \k \f Frames -------------------------------------------------------------------------- 1 \w -44.00 102.00 1.00 1.00 -- 0.00 77.00 -90.00 146 2 \w -102.00 -35.00 1.00 1.00 -- 0.00-178.00-180.00 67 3 \w -152.00 -80.00 1.00 1.50 -- -55.06 -94.00 150.00 72 4 \w -152.00 -80.00 1.00 1.50 -- -55.06 -94.00 -60.00 72 5 \w -98.00 40.00 1.00 1.50 -- -55.06 61.00 150.00 138 6 \w -96.00 -2.00 1.00 1.50 -- -55.06 125.00 150.00 94 7 \w 23.00 122.00 1.00 1.50 -- 55.06-125.00-120.00 99 8 \w 11.00 147.00 1.00 1.50 -- 55.06 45.00 30.00 136 9 \w 94.00 147.00 1.00 1.50 -- 55.06 125.00 30.00 53 10 \w 100.00 178.00 1.00 4.50 -- 110.13 111.00 0.00 78 11 \w 67.00 178.00 1.00 4.50 -- 110.13 50.00 -30.00 111 12 \w 57.00 151.00 1.00 4.50 -- 110.13 178.00-150.00 94 13 \w 8.00 148.00 1.00 4.50 -- 110.13 -77.00 -30.00 140 14 \w 17.00 115.00 1.00 4.50 -- 110.13-111.00-150.00 98 15 \w 67.00 178.00 1.00 4.50 -- 110.13 63.00 30.00 111 16 \w 17.00 115.00 1.00 4.50 -- 110.13-111.00 -30.00 98 17 \w 17.00 78.00 1.00 4.50 -- 110.13-111.00 -60.00 61'
_diffrn_measurement_device 'four-circle diffractometer'
_diffrn_measurement_device_type 'SuperNova, Dual, Cu at home/near, Atlas'
_diffrn_measurement_method '\w scans'
_diffrn_orient_matrix_type 'CrysAlisPro convention (1999,Acta A55,543-557)'
_diffrn_orient_matrix_UB_11 -0.1494846000
_diffrn_orient_matrix_UB_12 0.0183367000
_diffrn_orient_matrix_UB_13 -0.0534491000
_diffrn_orient_matrix_UB_21 0.0262920000
_diffrn_orient_matrix_UB_22 0.0833793000
_diffrn_orient_matrix_UB_23 -0.1065738000
_diffrn_orient_matrix_UB_31 -0.0053500000
_diffrn_orient_matrix_UB_32 -0.1028271000
_diffrn_orient_matrix_UB_33 -0.0959126000
_diffrn_radiation_monochromator mirror
_diffrn_radiation_probe x-ray
_diffrn_radiation_type CuK\a
_diffrn_radiation_wavelength 1.54184
_diffrn_reflns_av_R_equivalents 0.0356
_diffrn_reflns_av_unetI/netI 0.0337
_diffrn_reflns_Laue_measured_fraction_full 0.982
_diffrn_reflns_Laue_measured_fraction_max 0.951
_diffrn_reflns_limit_h_max 12
_diffrn_reflns_limit_h_min -11
_diffrn_reflns_limit_k_max 13
_diffrn_reflns_limit_k_min -14
_diffrn_reflns_limit_l_max 10
_diffrn_reflns_limit_l_min -12
_diffrn_reflns_number 7828
_diffrn_reflns_point_group_measured_fraction_full 0.982
_diffrn_reflns_point_group_measured_fraction_max 0.951
_diffrn_reflns_theta_full 67.684
_diffrn_reflns_theta_max 71.041
_diffrn_reflns_theta_min 4.358
_diffrn_source 'micro-focus sealed X-ray tube'
_diffrn_source_type 'SuperNova (Cu) X-ray Source'
_exptl_absorpt_coefficient_mu 0.636
_exptl_absorpt_correction_T_max 1.000
_exptl_absorpt_correction_T_min 0.485
_exptl_absorpt_correction_type gaussian
_exptl_absorpt_process_details
'CrysAlisPro 1.171.39.43d (Rigaku Oxford Diffraction, 2018) Numerical absorption correction based on gaussian integration over 			a multifaceted crystal model Empirical absorption correction using spherical harmonics, implemented in SCALE3 ABSPACK scaling algorithm.'
_exptl_crystal_colour 'clear colourless'
_exptl_crystal_colour_lustre clear
_exptl_crystal_colour_primary colourless
_exptl_crystal_density_diffrn 1.336
_exptl_crystal_description plate
_exptl_crystal_F_000 512
_exptl_crystal_preparation Luminescent
_exptl_crystal_recrystallization_method 'Re-crystallisation from solvent: methylene chloride / n-hexane'
_exptl_crystal_size_max 0.388
_exptl_crystal_size_mid 0.26
_exptl_crystal_size_min 0.016
_refine_diff_density_max 0.285
_refine_diff_density_min -0.209
_refine_diff_density_rms 0.054
_refine_ls_extinction_method none
_refine_ls_goodness_of_fit_ref 1.038
_refine_ls_hydrogen_treatment constr
_refine_ls_matrix_type full
_refine_ls_number_parameters 173
_refine_ls_number_reflns 2231
_refine_ls_number_restraints 0
_refine_ls_restrained_S_all 1.038
_refine_ls_R_factor_all 0.0671
_refine_ls_R_factor_gt 0.0491
_refine_ls_shift/su_max 0.000
_refine_ls_shift/su_mean 0.000
_refine_ls_structure_factor_coef Fsqd
_refine_ls_weighting_details
;
 w=1/[\s^2^(Fo^2^)+(0.0859P)^2^+0.1536P]
 where P=(Fo^2^+2Fc^2^)/3
;
_refine_ls_weighting_scheme calc
_refine_ls_wR_factor_gt 0.1293
_refine_ls_wR_factor_ref 0.1460
_reflns_Friedel_coverage 0.000
_reflns_number_gt 1700
_reflns_number_total 2231
_reflns_threshold_expression 'I > 2\s(I)'
_cod_data_source_file c9ce01203f2.cif
_cod_data_source_block 1
_cod_depositor_comments 'Adding full bibliography for 7233408--7233410.cif.'
_cod_database_code 7233409
_shelxl_version_number 2013-2
_chemical_oxdiff_formula 'C18 H12 O'
_shelx_space_group_comment
;
The symmetry employed for this shelxl refinement is uniquely defined
by the following loop, which should always be used as a source of
symmetry information in preference to the above space-group names.
They are only intended as comments.
;
_shelx_estimated_absorpt_t_max 0.990
_shelx_estimated_absorpt_t_min 0.791
_reflns_odcompleteness_completeness 98.05
_reflns_odcompleteness_iscentric 1
_reflns_odcompleteness_theta 66.97
_olex2_refinement_description
;
1. Fixed Uiso
 At 1.2 times of:
  All C(H) groups
 At 1.5 times of:
  All C(H,H,H) groups
2.a Aromatic/amide H refined with riding coordinates:
 C3(H3), C4(H4), C6(H6), C7(H7), C8(H8), C10(H10), C11(H11), C13(H13), C14(H14)
2.b Idealised Me refined as rotating group:
 C18(H18A,H18B,H18C)
;
_olex2_date_sample_data_collection 2017-11-11
_olex2_submission_special_instructions 'No special instructions were received'
_oxdiff_exptl_absorpt_empirical_details
'Empirical correction (ABSPACK) includes: - Absorption correction using spherical harmonics - Frame scaling'
_oxdiff_exptl_absorpt_empirical_full_max 2.090
_oxdiff_exptl_absorpt_empirical_full_min 0.680

loop_
_space_group_symop_operation_xyz
'x, y, z'
'-x, y+1/2, -z+1/2'
'-x, -y, -z'
'x, -y-1/2, z-1/2'

loop_
_atom_site_label
_atom_site_type_symbol
_atom_site_fract_x
_atom_site_fract_y
_atom_site_fract_z
_atom_site_U_iso_or_equiv
_atom_site_adp_type
_atom_site_occupancy
_atom_site_site_symmetry_order
_atom_site_calc_flag
_atom_site_refinement_flags_posn
C1 C 0.26435(17) 0.14539(13) -0.00176(16) 0.0205(4) Uani 1 1 d .
C2 C 0.36438(17) 0.09667(13) 0.10194(16) 0.0199(4) Uani 1 1 d .
C3 C 0.33893(18) 0.02310(14) 0.20448(17) 0.0228(4) Uani 1 1 d .
H3 H 0.2522 0.0062 0.2051 0.027 Uiso 1 1 calc R
C4 C 0.43863(18) -0.02252(14) 0.30067(16) 0.0240(4) Uani 1 1 d .
H4 H 0.4184 -0.0720 0.3636 0.029 Uiso 1 1 calc R
C5 C 0.57362(18) 0.00351(14) 0.30764(16) 0.0218(4) Uani 1 1 d .
C6 C 0.6769(2) -0.03923(14) 0.40859(17) 0.0279(4) Uani 1 1 d .
H6 H 0.6582 -0.0866 0.4742 0.034 Uiso 1 1 calc R
C7 C 0.8066(2) -0.01198(16) 0.41226(18) 0.0312(5) Uani 1 1 d .
H7 H 0.8742 -0.0406 0.4804 0.037 Uiso 1 1 calc R
C8 C 0.83593(18) 0.05799(15) 0.31447(17) 0.0273(4) Uani 1 1 d .
H8 H 0.9233 0.0764 0.3184 0.033 Uiso 1 1 calc R
C9 C 0.73595(18) 0.10124(14) 0.20989(16) 0.0220(4) Uani 1 1 d .
C10 C 0.76440(18) 0.17090(14) 0.10597(17) 0.0242(4) Uani 1 1 d .
H10 H 0.8513 0.1901 0.1086 0.029 Uiso 1 1 calc R
C11 C 0.66648(17) 0.20899(13) 0.00409(16) 0.0214(4) Uani 1 1 d .
H11 H 0.6875 0.2526 -0.0632 0.026 Uiso 1 1 calc R
C12 C 0.53065(17) 0.18363(13) -0.00243(15) 0.0188(4) Uani 1 1 d .
C13 C 0.42897(18) 0.22145(13) -0.10697(16) 0.0216(4) Uani 1 1 d .
H13 H 0.4491 0.2598 -0.1783 0.026 Uiso 1 1 calc R
C14 C 0.29843(18) 0.20301(14) -0.10676(16) 0.0225(4) Uani 1 1 d .
H14 H 0.2323 0.2294 -0.1778 0.027 Uiso 1 1 calc R
C15 C 0.49850(17) 0.11769(12) 0.10155(15) 0.0179(4) Uani 1 1 d .
C16 C 0.60262(17) 0.07407(13) 0.20658(15) 0.0193(4) Uani 1 1 d .
C17 C 0.12273(18) 0.14548(14) 0.00477(18) 0.0256(4) Uani 1 1 d .
C18 C 0.0169(2) 0.14614(17) -0.1231(2) 0.0345(5) Uani 1 1 d .
H18A H 0.0332 0.2081 -0.1788 0.052 Uiso 1 1 calc GR
H18B H -0.0675 0.1573 -0.1040 0.052 Uiso 1 1 calc GR
H18C H 0.0175 0.0734 -0.1681 0.052 Uiso 1 1 calc GR
O1 O 0.09283(14) 0.14698(12) 0.11095(13) 0.0357(4) Uani 1 1 d .

loop_
_atom_site_aniso_label
_atom_site_aniso_U_11
_atom_site_aniso_U_22
_atom_site_aniso_U_33
_atom_site_aniso_U_23
_atom_site_aniso_U_13
_atom_site_aniso_U_12
C1 0.0211(9) 0.0197(7) 0.0207(8) -0.0052(6) 0.0054(7) -0.0008(6)
C2 0.0243(9) 0.0188(7) 0.0179(8) -0.0051(6) 0.0076(7) -0.0016(6)
C3 0.0263(9) 0.0219(8) 0.0229(9) -0.0042(6) 0.0111(7) -0.0030(6)
C4 0.0345(10) 0.0208(8) 0.0202(8) 0.0007(6) 0.0136(8) -0.0012(7)
C5 0.0303(10) 0.0194(7) 0.0165(8) -0.0015(6) 0.0074(7) 0.0036(6)
C6 0.0401(11) 0.0260(8) 0.0181(8) 0.0035(7) 0.0079(8) 0.0052(7)
C7 0.0346(11) 0.0344(9) 0.0216(9) 0.0012(7) 0.0014(8) 0.0101(8)
C8 0.0256(9) 0.0316(9) 0.0236(9) -0.0050(7) 0.0039(8) 0.0033(7)
C9 0.0237(9) 0.0238(8) 0.0184(8) -0.0054(6) 0.0052(7) 0.0016(6)
C10 0.0223(9) 0.0278(8) 0.0240(9) -0.0054(7) 0.0085(7) -0.0011(7)
C11 0.0257(9) 0.0221(8) 0.0192(8) -0.0004(6) 0.0109(7) -0.0014(6)
C12 0.0259(9) 0.0165(7) 0.0157(8) -0.0026(6) 0.0087(7) 0.0005(6)
C13 0.0294(9) 0.0189(7) 0.0174(8) -0.0001(6) 0.0076(7) 0.0006(6)
C14 0.0253(9) 0.0216(8) 0.0193(8) -0.0023(6) 0.0030(7) 0.0019(6)
C15 0.0232(9) 0.0155(7) 0.0157(8) -0.0032(6) 0.0065(7) 0.0007(6)
C16 0.0258(9) 0.0183(7) 0.0150(8) -0.0038(6) 0.0072(7) 0.0016(6)
C17 0.0234(9) 0.0249(8) 0.0283(9) -0.0036(7) 0.0061(8) 0.0002(7)
C18 0.0234(10) 0.0440(11) 0.0347(11) -0.0029(8) 0.0049(9) 0.0016(8)
O1 0.0267(8) 0.0510(8) 0.0319(7) -0.0065(6) 0.0123(6) 0.0006(6)

loop_
_atom_type_symbol
_atom_type_description
_atom_type_scat_dispersion_real
_atom_type_scat_dispersion_imag
_atom_type_scat_source
C C 0.0181 0.0091 'International Tables Vol C Tables 4.2.6.8 and 6.1.1.4'
H H 0.0000 0.0000 'International Tables Vol C Tables 4.2.6.8 and 6.1.1.4'
O O 0.0492 0.0322 'International Tables Vol C Tables 4.2.6.8 and 6.1.1.4'

loop_
_exptl_crystal_face_index_h
_exptl_crystal_face_index_k
_exptl_crystal_face_index_l
_exptl_crystal_face_perp_dist
0 -5 -1 0.1525
1 -3 -5 0.1418
0 1 0 0.1037
-1 -5 5 0.1016
-1 0 0 0.0121
1 0 0 0.0040
1 7 -2 0.1242
2 1 -7 0.1918
2 -4 -5 0.1301
-6 1 5 0.1489

loop_
_geom_angle_atom_site_label_1
_geom_angle_atom_site_label_2
_geom_angle_atom_site_label_3
_geom_angle
C2 C1 C17 121.24(15)
C14 C1 C2 119.87(16)
C14 C1 C17 118.68(15)
C1 C2 C3 123.98(16)
C1 C2 C15 118.28(15)
C15 C2 C3 117.68(15)
C4 C3 C2 121.60(17)
C3 C4 C5 121.78(16)
C6 C5 C4 122.47(16)
C6 C5 C16 119.38(17)
C16 C5 C4 118.15(15)
C7 C6 C5 120.86(17)
C6 C7 C8 120.20(17)
C7 C8 C9 121.04(18)
C8 C9 C10 121.92(17)
C8 C9 C16 118.80(16)
C16 C9 C10 119.28(15)
C11 C10 C9 120.85(17)
C10 C11 C12 121.45(16)
C13 C12 C11 122.13(15)
C13 C12 C15 118.70(16)
C15 C12 C11 119.17(15)
C14 C13 C12 121.17(16)
C13 C14 C1 121.09(16)
C2 C15 C12 120.55(15)
C2 C15 C16 120.30(15)
C12 C15 C16 119.15(16)
C5 C16 C9 119.70(15)
C5 C16 C15 120.28(16)
C9 C16 C15 120.02(15)
C1 C17 C18 118.76(16)
O1 C17 C1 121.15(16)
O1 C17 C18 120.07(17)

loop_
_geom_bond_atom_site_label_1
_geom_bond_atom_site_label_2
_geom_bond_distance
C1 C2 1.420(2)
C1 C14 1.396(2)
C1 C17 1.500(2)
C2 C3 1.436(2)
C2 C15 1.426(2)
C3 C4 1.360(2)
C4 C5 1.429(2)
C5 C6 1.397(2)
C5 C16 1.418(2)
C6 C7 1.385(3)
C7 C8 1.389(3)
C8 C9 1.402(2)
C9 C10 1.434(2)
C9 C16 1.422(2)
C10 C11 1.353(2)
C11 C12 1.437(2)
C12 C13 1.390(2)
C12 C15 1.426(2)
C13 C14 1.383(2)
C15 C16 1.430(2)
C17 C18 1.506(2)
C17 O1 1.218(2)

loop_
_exptl_oxdiff_crystal_face_indexfrac_h
_exptl_oxdiff_crystal_face_indexfrac_k
_exptl_oxdiff_crystal_face_indexfrac_l
_exptl_oxdiff_crystal_face_x
_exptl_oxdiff_crystal_face_y
_exptl_oxdiff_crystal_face_z
-0.0043 -5.0001 -0.9998 -0.0376 -0.3105 0.6101
0.9959 -3.0005 -4.9986 0.0633 0.3087 0.7826
0.0008 1.0000 -0.0000 0.0182 0.0834 -0.1028
-1.0023 -4.9995 4.9987 -0.2090 -0.9759 0.0400
-1.0001 0.0003 -0.0009 0.1496 -0.0262 0.0054
1.0001 -0.0003 0.0009 -0.1496 0.0262 -0.0054
1.0050 6.9996 -1.9991 0.0850 0.8231 -0.5334
1.9985 0.9991 -6.9976 0.0936 0.8816 0.5577
1.9952 -4.0008 -4.9977 -0.1045 0.2515 0.8801
-5.9980 1.0018 4.9943 0.6480 -0.6064 -0.5499
